data_7153884
loop_
_publ_author_name
'Kavala, Miroslav'
'Brezov\'a, Vlasta'
'Svorc, Lubom\'ir'
'Vihonsk\'a, Zuzana'
'Olejn\'ikov\'a, Petra'
'Moncol, J\'an'
'Ko\<z\'i\<sek, Jozef'
'Herich, Peter'
'Szolcs\'anyi, Peter'

_publ_section_title
;
 Synthesis, physicochemical properties and antimicrobial activity of
 mono-/dinitroxyl amides.
;
_journal_issue 25
_journal_name_full 'Organic &amp; biomolecular chemistry'
_journal_page_first 4491
_journal_page_last 4502
_journal_paper_doi 10.1039/c4ob00302k
_journal_volume 12
_journal_year 2014
_chemical_formula_sum 'C11 H18 F3 N2 O2'
_chemical_formula_weight 267.27
_chemical_name_systematic
;
3-(2,2,2-Trifluoroacetylamino)-2,2,5,5-tetramethylpyrrolidin-1-oxid
;
_space_group_crystal_system orthorhombic
_space_group_IT_number 62
_space_group_name_Hall '-P 2ac 2n'
_space_group_name_H-M_alt 'P n m a'
_symmetry_space_group_name_Hall '-P 2ac 2n'
_symmetry_space_group_name_H-M 'P n m a'
_atom_sites_solution_hydrogens geom
_audit_creation_method SHELXL-2013
_cell_angle_alpha 90
_cell_angle_beta 90
_cell_angle_gamma 90
_cell_formula_units_Z 4
_cell_length_a 11.9401(7)
_cell_length_b 11.3109(7)
_cell_length_c 10.5933(5)
_cell_measurement_reflns_used 2412
_cell_measurement_temperature 293(2)
_cell_measurement_theta_max 26.4540
_cell_measurement_theta_min 3.6090
_cell_volume 1430.66(14)
_computing_cell_refinement
;
CrysAlisPro, Agilent Technologies,
Version 1.171.36.28 (release 01-02-2013 CrysAlis171 .NET)
(compiled Feb  1 2013,16:14:44)
;
_computing_data_collection
;
CrysAlisPro, Agilent Technologies,
Version 1.171.36.28 (release 01-02-2013 CrysAlis171 .NET)
(compiled Feb  1 2013,16:14:44)
;
_computing_data_reduction
;
CrysAlisPro, Agilent Technologies,
Version 1.171.36.28 (release 01-02-2013 CrysAlis171 .NET)
(compiled Feb  1 2013,16:14:44)
;
_computing_structure_refinement 'SHELXL-2013 (Sheldrick, 2008)'
_computing_structure_solution 'SIR-2011 (Burla et al., 2012)'
_diffrn_ambient_temperature 293(2)
_diffrn_detector_area_resol_mean 8.4353
_diffrn_measured_fraction_theta_full 0.990
_diffrn_measured_fraction_theta_max 0.991
_diffrn_measurement_device_type 'Xcalibur, Sapphire2, large Be window'
_diffrn_radiation_monochromator graphite
_diffrn_radiation_source 'Enhance (Mo) X-ray Source'
_diffrn_radiation_type MoK\a
_diffrn_radiation_wavelength 0.71073
_diffrn_reflns_av_R_equivalents 0.0328
_diffrn_reflns_av_unetI/netI 0.0238
_diffrn_reflns_Laue_measured_fraction_full 0.990
_diffrn_reflns_Laue_measured_fraction_max 0.991
_diffrn_reflns_limit_h_max 14
_diffrn_reflns_limit_h_min -13
_diffrn_reflns_limit_k_max 13
_diffrn_reflns_limit_k_min -14
_diffrn_reflns_limit_l_max 13
_diffrn_reflns_limit_l_min -13
_diffrn_reflns_number 6161
_diffrn_reflns_point_group_measured_fraction_full 0.990
_diffrn_reflns_point_group_measured_fraction_max 0.991
_diffrn_reflns_theta_full 25.242
_diffrn_reflns_theta_max 26.369
_diffrn_reflns_theta_min 4.209
_exptl_absorpt_coefficient_mu 0.111
_exptl_absorpt_correction_T_max 0.981
_exptl_absorpt_correction_T_min 0.686
_exptl_absorpt_correction_type gaussian
_exptl_absorpt_process_details
;
CrysAlisPro, Agilent Technologies,
Version 1.171.36.28 (release 01-02-2013 CrysAlis171 .NET)
(compiled Feb  1 2013,16:14:44)
Numerical absorption correction based on gaussian integration over
            a multifaceted crystal model
;
_exptl_crystal_colour yellow-orange
_exptl_crystal_density_diffrn 1.241
_exptl_crystal_description prism
_exptl_crystal_F_000 564
_exptl_crystal_size_max 0.78
_exptl_crystal_size_mid 0.40
_exptl_crystal_size_min 0.28
_refine_diff_density_max 0.219
_refine_diff_density_min -0.435
_refine_diff_density_rms 0.049
_refine_ls_extinction_method none
_refine_ls_goodness_of_fit_ref 1.094
_refine_ls_hydrogen_treatment constr
_refine_ls_matrix_type full
_refine_ls_number_parameters 116
_refine_ls_number_reflns 1523
_refine_ls_number_restraints 104
_refine_ls_restrained_S_all 1.262
_refine_ls_R_factor_all 0.0879
_refine_ls_R_factor_gt 0.0664
_refine_ls_shift/su_max 0.000
_refine_ls_shift/su_mean 0.000
_refine_ls_structure_factor_coef Fsqd
_refine_ls_weighting_details 'w=1/[\s^2^(Fo^2^)+(0.0987P)^2^+0.4353P] where P=(Fo^2^+2Fc^2^)/3'
_refine_ls_weighting_scheme calc
_refine_ls_wR_factor_gt 0.1805
_refine_ls_wR_factor_ref 0.2075
_reflns_Friedel_coverage 0.000
_reflns_number_gt 1086
_reflns_number_total 1523
_reflns_threshold_expression 'I > 2\s(I)'
_cod_data_source_file c4ob00302k2.cif
_cod_data_source_block CCDC-953448
_cod_database_code 7153884
_shelx_space_group_comment
;
The symmetry employed for this shelxl refinement is uniquely defined
by the following loop, which should always be used as a source of
symmetry information in preference to the above space-group names.
They are only intended as comments.
;
_shelxl_version_number 2013-4

loop_
_space_group_symop_operation_xyz
'x, y, z'
'-x+1/2, -y, z+1/2'
'x+1/2, -y+1/2, -z+1/2'
'-x, y+1/2, -z'
'-x, -y, -z'
'x-1/2, y, -z-1/2'
'-x-1/2, y-1/2, z-1/2'
'x, -y-1/2, z'

loop_
_atom_site_label
_atom_site_type_symbol
_atom_site_fract_x
_atom_site_fract_y
_atom_site_fract_z
_atom_site_U_iso_or_equiv
_atom_site_adp_type
_atom_site_occupancy
_atom_site_site_symmetry_order
_atom_site_calc_flag
_atom_site_refinement_flags_posn
_atom_site_refinement_flags_adp
_atom_site_refinement_flags_occupancy
_atom_site_disorder_assembly
_atom_site_disorder_group
O2 O 0.3654(2) 0.2500 1.2210(2) 0.0753(8) Uani 1 2 d S T P . .
O1 O 0.0614(2) 0.2500 0.6958(2) 0.0829(8) Uani 1 2 d S T P B .
N2 N 0.4232(2) 0.2500 1.0177(2) 0.0671(8) Uani 1 2 d S T P . .
H2N H 0.4816 0.2500 0.9702 0.081 Uiso 1 2 calc R U P . .
N1 N 0.1508(2) 0.2500 0.7637(2) 0.0544(7) Uani 1 2 d DS T P . .
C2 C 0.30054(18) 0.1418(2) 0.8754(2) 0.0639(7) Uani 1 1 d D . . . .
H2A H 0.3136 0.0718 0.9262 0.077 Uiso 1 1 calc R U . A 1
H2B H 0.3572 0.1439 0.8098 0.077 Uiso 1 1 calc R U . A 1
C3 C 0.3129(2) 0.2500 0.9577(3) 0.0579(8) Uani 1 2 d DS T P B .
H3 H 0.2545 0.2500 1.0227 0.069 Uiso 1 2 calc R U P . .
C6 C 0.4375(3) 0.2500 1.1417(3) 0.0528(7) Uani 1 2 d S T P B .
C7 C 0.5586(3) 0.2500 1.1829(3) 0.0713(10) Uani 1 2 d DS TU P . .
C1A C 0.1848(4) 0.1323(4) 0.8137(6) 0.0632(8) Uani 0.726(7) 1 d D U P B 1
C4A C 0.0963(6) 0.0909(10) 0.9081(11) 0.117(3) Uani 0.726(7) 1 d D U P B 1
H4A1 H 0.0933 0.1450 0.9778 0.176 Uiso 0.726(7) 1 calc R U P B 1
H4A2 H 0.1154 0.0135 0.9384 0.176 Uiso 0.726(7) 1 calc R U P B 1
H4A3 H 0.0245 0.0882 0.8674 0.176 Uiso 0.726(7) 1 calc R U P B 1
C5A C 0.1911(9) 0.0472(7) 0.7005(9) 0.102(3) Uani 0.726(7) 1 d D U P B 1
H5A1 H 0.2465 0.0749 0.6418 0.153 Uiso 0.726(7) 1 calc R U P B 1
H5A2 H 0.1194 0.0439 0.6594 0.153 Uiso 0.726(7) 1 calc R U P B 1
H5A3 H 0.2112 -0.0303 0.7295 0.153 Uiso 0.726(7) 1 calc R U P B 1
C1B C 0.1897(11) 0.1332(8) 0.8034(16) 0.0632(8) Uani 0.274(7) 1 d D U P B 2
C4B C 0.1005(14) 0.075(3) 0.887(3) 0.117(3) Uani 0.274(7) 1 d D U P B 2
H4B1 H 0.0308 0.0714 0.8421 0.176 Uiso 0.274(7) 1 calc R U P B 2
H4B2 H 0.0912 0.1201 0.9628 0.176 Uiso 0.274(7) 1 calc R U P B 2
H4B3 H 0.1240 -0.0040 0.9083 0.176 Uiso 0.274(7) 1 calc R U P B 2
C5B C 0.209(3) 0.060(2) 0.682(3) 0.102(3) Uani 0.274(7) 1 d D U P B 2
H5B1 H 0.1398 0.0521 0.6369 0.153 Uiso 0.274(7) 1 calc R U P B 2
H5B2 H 0.2375 -0.0164 0.7035 0.153 Uiso 0.274(7) 1 calc R U P B 2
H5B3 H 0.2627 0.1004 0.6290 0.153 Uiso 0.274(7) 1 calc R U P B 2
F1 F 0.6341(3) 0.2500 1.0937(4) 0.128(2) Uani 0.726(7) 2 d DS TU P B 1
F2 F 0.5822(3) 0.1592(3) 1.2556(4) 0.140(2) Uani 0.726(7) 1 d D U P B 1
F3 F 0.5669(9) 0.2500 1.3036(7) 0.128(2) Uani 0.274(7) 2 d DS TU P B 2
F4 F 0.6112(6) 0.1586(5) 1.1372(10) 0.132(5) Uani 0.274(7) 1 d D U P B 2

loop_
_atom_site_aniso_label
_atom_site_aniso_U_11
_atom_site_aniso_U_22
_atom_site_aniso_U_33
_atom_site_aniso_U_23
_atom_site_aniso_U_13
_atom_site_aniso_U_12
O2 0.0748(16) 0.1020(19) 0.0490(12) 0.000 0.0039(11) 0.000
O1 0.0641(15) 0.110(2) 0.0740(15) 0.000 -0.0336(12) 0.000
N2 0.0416(14) 0.117(2) 0.0429(12) 0.000 -0.0032(10) 0.000
N1 0.0476(14) 0.0710(16) 0.0445(12) 0.000 -0.0100(10) 0.000
C2 0.0581(14) 0.0648(14) 0.0688(13) 0.0121(11) -0.0136(11) -0.0014(10)
C3 0.0360(15) 0.097(2) 0.0407(13) 0.000 -0.0008(11) 0.000
C6 0.0569(17) 0.0555(16) 0.0459(14) 0.000 -0.0047(13) 0.000
C7 0.069(2) 0.092(3) 0.0535(17) 0.000 -0.0219(16) 0.000
C1A 0.0574(14) 0.0657(14) 0.0666(17) 0.0100(11) -0.0131(12) -0.0145(10)
C4A 0.080(2) 0.162(4) 0.110(5) 0.061(4) -0.021(2) -0.055(2)
C5A 0.103(4) 0.077(3) 0.126(4) -0.031(3) -0.035(4) -0.004(3)
C1B 0.0574(14) 0.0657(14) 0.0666(17) 0.0100(11) -0.0131(12) -0.0145(10)
C4B 0.080(2) 0.162(4) 0.110(5) 0.061(4) -0.021(2) -0.055(2)
C5B 0.103(4) 0.077(3) 0.126(4) -0.031(3) -0.035(4) -0.004(3)
F1 0.060(2) 0.252(7) 0.073(2) 0.000 -0.0143(15) 0.000
F2 0.107(2) 0.152(4) 0.160(4) 0.066(3) -0.048(2) 0.023(2)
F3 0.060(2) 0.252(7) 0.073(2) 0.000 -0.0143(15) 0.000
F4 0.078(5) 0.119(8) 0.198(10) -0.057(8) -0.058(6) 0.056(5)

loop_
_atom_type_symbol
_atom_type_description
_atom_type_scat_dispersion_real
_atom_type_scat_dispersion_imag
_atom_type_scat_source
C C 0.0033 0.0016 'International Tables Vol C Tables 4.2.6.8 and 6.1.1.4'
H H 0.0000 0.0000 'International Tables Vol C Tables 4.2.6.8 and 6.1.1.4'
N N 0.0061 0.0033 'International Tables Vol C Tables 4.2.6.8 and 6.1.1.4'
O O 0.0106 0.0060 'International Tables Vol C Tables 4.2.6.8 and 6.1.1.4'
F F 0.0171 0.0103 'International Tables Vol C Tables 4.2.6.8 and 6.1.1.4'

loop_
_geom_angle_atom_site_label_1
_geom_angle_atom_site_label_2
_geom_angle_atom_site_label_3
_geom_angle
_geom_angle_site_symmetry_1
_geom_angle_site_symmetry_3
C6 N2 C3 123.2(3) . .
C6 N2 H2N 118.4 . .
C3 N2 H2N 118.4 . .
O1 N1 C1B 115.1(3) . .
O1 N1 C1B 115.1(3) . 8_565
C1B N1 C1B 129.3(7) . 8_565
O1 N1 C1A 115.15(17) . .
O1 N1 C1A 115.15(17) . 8_565
C1A N1 C1A 126.8(4) . 8_565
C3 C2 C1B 115.1(5) . .
C3 C2 C1A 113.0(3) . .
C3 C2 H2A 109.0 . .
C1A C2 H2A 109.0 . .
C3 C2 H2B 109.0 . .
C1A C2 H2B 109.0 . .
H2A C2 H2B 107.8 . .
N2 C3 C2 109.83(15) . .
N2 C3 C2 109.83(15) . 8_565
C2 C3 C2 108.3(2) . 8_565
N2 C3 H3 109.6 . .
C2 C3 H3 109.6 . .
C2 C3 H3 109.6 8_565 .
O2 C6 N2 126.9(3) . .
O2 C6 C7 118.9(3) . .
N2 C6 C7 114.2(3) . .
F3 C7 F4 109.5(5) . 8_565
F3 C7 F4 109.5(5) . .
F4 C7 F4 105.0(9) 8_565 .
F1 C7 F2 106.0(3) . 8_565
F1 C7 F2 106.0(3) . .
F2 C7 F2 102.9(4) 8_565 .
F3 C7 C6 111.2(6) . .
F4 C7 C6 110.7(3) 8_565 .
F4 C7 C6 110.7(3) . .
F1 C7 C6 116.8(3) . .
F2 C7 C6 112.0(3) 8_565 .
F2 C7 C6 112.0(3) . .
N1 C1A C4A 108.5(5) . .
N1 C1A C2 109.6(3) . .
C4A C1A C2 111.5(4) . .
N1 C1A C5A 107.2(4) . .
C4A C1A C5A 110.6(4) . .
C2 C1A C5A 109.4(4) . .
C1A C4A H4A1 109.5 . .
C1A C4A H4A2 109.5 . .
H4A1 C4A H4A2 109.5 . .
C1A C4A H4A3 109.5 . .
H4A1 C4A H4A3 109.5 . .
H4A2 C4A H4A3 109.5 . .
C1A C5A H5A1 109.5 . .
C1A C5A H5A2 109.5 . .
H5A1 C5A H5A2 109.5 . .
C1A C5A H5A3 109.5 . .
H5A1 C5A H5A3 109.5 . .
H5A2 C5A H5A3 109.5 . .
N1 C1B C2 111.2(6) . .
N1 C1B C4B 109.5(10) . .
C2 C1B C4B 109.8(10) . .
N1 C1B C5B 106.8(10) . .
C2 C1B C5B 108.6(10) . .
C4B C1B C5B 110.9(11) . .
C1B C4B H4B1 109.5 . .
C1B C4B H4B2 109.5 . .
H4B1 C4B H4B2 109.5 . .
C1B C4B H4B3 109.5 . .
H4B1 C4B H4B3 109.5 . .
H4B2 C4B H4B3 109.5 . .
C1B C5B H5B1 109.5 . .
C1B C5B H5B2 109.5 . .
H5B1 C5B H5B2 109.5 . .
C1B C5B H5B3 109.5 . .
H5B1 C5B H5B3 109.5 . .
H5B2 C5B H5B3 109.5 . .

loop_
_geom_bond_atom_site_label_1
_geom_bond_atom_site_label_2
_geom_bond_distance
_geom_bond_site_symmetry_2
_geom_bond_publ_flag
O2 C6 1.203(4) . y
O1 N1 1.288(3) . y
N2 C6 1.324(4) . y
N2 C3 1.462(4) . ?
N2 H2N 0.8600 . ?
N1 C1B 1.462(9) . ?
N1 C1B 1.462(9) 8_565 ?
N1 C1A 1.489(4) . ?
N1 C1A 1.489(4) 8_565 ?
C2 C3 1.510(3) . ?
C2 C1B 1.530(8) . ?
C2 C1A 1.532(5) . ?
C2 H2A 0.9700 . ?
C2 H2B 0.9700 . ?
C3 C2 1.510(3) 8_565 ?
C3 H3 0.9800 . ?
C6 C7 1.511(5) . ?
C7 F3 1.282(7) . ?
C7 F4 1.303(6) 8_565 ?
C7 F4 1.303(6) . ?
C7 F1 1.306(5) . ?
C7 F2 1.314(3) 8_565 ?
C7 F2 1.314(3) . ?
C1A C4A 1.529(5) . ?
C1A C5A 1.540(5) . ?
C4A H4A1 0.9600 . ?
C4A H4A2 0.9600 . ?
C4A H4A3 0.9600 . ?
C5A H5A1 0.9600 . ?
C5A H5A2 0.9600 . ?
C5A H5A3 0.9600 . ?
C1B C4B 1.535(9) . ?
C1B C5B 1.547(9) . ?
C4B H4B1 0.9600 . ?
C4B H4B2 0.9600 . ?
C4B H4B3 0.9600 . ?
C5B H5B1 0.9600 . ?
C5B H5B2 0.9600 . ?
C5B H5B3 0.9600 . ?

loop_
_geom_torsion_atom_site_label_1
_geom_torsion_atom_site_label_2
_geom_torsion_atom_site_label_3
_geom_torsion_atom_site_label_4
_geom_torsion
_geom_torsion_site_symmetry_1
_geom_torsion_site_symmetry_4
C6 N2 C3 C2 -120.49(16) . .
C6 N2 C3 C2 120.49(16) . 8_565
C1B C2 C3 N2 -178.1(7) . .
C1A C2 C3 N2 177.4(3) . .
C1B C2 C3 C2 -58.1(8) . 8_565
C1A C2 C3 C2 -62.7(4) . 8_565
C3 N2 C6 O2 0.000(1) . .
C3 N2 C6 C7 180.000(1) . .
O2 C6 C7 F3 0.000(3) . .
N2 C6 C7 F3 180.000(3) . .
O2 C6 C7 F4 -122.0(5) . 8_565
N2 C6 C7 F4 58.0(5) . 8_565
O2 C6 C7 F4 122.0(5) . .
N2 C6 C7 F4 -58.0(5) . .
O2 C6 C7 F1 180.000(1) . .
N2 C6 C7 F1 0.000(1) . .
O2 C6 C7 F2 -57.5(3) . 8_565
N2 C6 C7 F2 122.5(3) . 8_565
O2 C6 C7 F2 57.5(3) . .
N2 C6 C7 F2 -122.5(3) . .
O1 N1 C1A C4A -66.5(5) . .
C1B N1 C1A C4A -157(6) . .
C1B N1 C1A C4A 98.7(7) 8_565 .
C1A N1 C1A C4A 93.0(9) 8_565 .
O1 N1 C1A C2 171.6(3) . .
C1B N1 C1A C2 81(5) . .
C1B N1 C1A C2 -23.3(6) 8_565 .
C1A N1 C1A C2 -28.9(10) 8_565 .
O1 N1 C1A C5A 53.0(5) . .
C1B N1 C1A C5A -38(5) . .
C1B N1 C1A C5A -141.9(8) 8_565 .
C1A N1 C1A C5A -147.5(7) 8_565 .
C3 C2 C1A N1 44.0(5) . .
C1B C2 C1A N1 -73(6) . .
C3 C2 C1A C4A -76.2(6) . .
C1B C2 C1A C4A 167(6) . .
C3 C2 C1A C5A 161.2(5) . .
C1B C2 C1A C5A 44(6) . .
O1 N1 C1B C2 176.0(8) . .
C1B N1 C1B C2 -13(3) 8_565 .
C1A N1 C1B C2 -92(5) . .
C1A N1 C1B C2 -18.9(14) 8_565 .
O1 N1 C1B C4B -62.5(11) . .
C1B N1 C1B C4B 109(2) 8_565 .
C1A N1 C1B C4B 29(5) . .
C1A N1 C1B C4B 102.7(14) 8_565 .
O1 N1 C1B C5B 57.7(11) . .
C1B N1 C1B C5B -131(2) 8_565 .
C1A N1 C1B C5B 149(6) . .
C1A N1 C1B C5B -137.2(13) 8_565 .
C3 C2 C1B N1 35.4(14) . .
C1A C2 C1B N1 100(6) . .
C3 C2 C1B C4B -86.0(15) . .
C1A C2 C1B C4B -21(6) . .
C3 C2 C1B C5B 152.6(14) . .
C1A C2 C1B C5B -143(7) . .
